data_7225229
loop_
_publ_author_name
'Dar'in, Dmitry'
'Bakulina, Olga'
'Nikolskaya, Sofia'
'Gluzdikov, Ivan'
'Krasavin, Mikhail'

_publ_section_title
;
 The rare cis-configured trisubstituted lactam products obtained by the
 Castagnoli-Cushman reaction in N,N-dimethylformamide
;
_journal_name_full 'RSC Adv.'
_journal_paper_doi 10.1039/C6RA10249B
_journal_year 2016
_chemical_formula_moiety 'C17 H23 N O4'
_chemical_formula_sum 'C17 H23 N O4'
_chemical_formula_weight 305.36
_chemical_name_systematic
;
 ? 
;
_space_group_crystal_system monoclinic
_space_group_IT_number 14
_space_group_name_Hall '-P 2ybc'
_space_group_name_H-M_alt 'P 1 21/c 1'
_symmetry_space_group_name_Hall '-P 2ybc'
_symmetry_space_group_name_H-M 'P 1 21/c 1'
_atom_sites_solution_hydrogens geom
_atom_sites_solution_primary iterative
_atom_sites_solution_secondary difmap
_audit_creation_date 2015-12-16
_audit_creation_method
;
  Olex2 1.2-ac2
  (compiled 2012.03.27 svn.r2268, GUI svn.r4156)
;
_audit_update_record
;
2015-12-16 deposited with the CCDC.
2016-05-11 downloaded from the CCDC.
;
_cell_angle_alpha 90.00
_cell_angle_beta 105.054(12)
_cell_angle_gamma 90.00
_cell_formula_units_Z 4
_cell_length_a 6.5824(9)
_cell_length_b 21.392(2)
_cell_length_c 11.5002(13)
_cell_measurement_reflns_used 2342
_cell_measurement_temperature 100(2)
_cell_measurement_theta_max 30.0860
_cell_measurement_theta_min 3.3120
_cell_volume 1563.8(3)
_computing_cell_refinement
;
CrysAlisPro, Agilent Technologies,
Version 1.171.36.32 (release 02-08-2013 CrysAlis171 .NET)
(compiled Aug  2 2013,16:46:58)
;
_computing_data_collection
;
CrysAlisPro, Agilent Technologies,
Version 1.171.36.32 (release 02-08-2013 CrysAlis171 .NET)
(compiled Aug  2 2013,16:46:58)
;
_computing_data_reduction
;
CrysAlisPro, Agilent Technologies,
Version 1.171.36.32 (release 02-08-2013 CrysAlis171 .NET)
(compiled Aug  2 2013,16:46:58)
;
_computing_molecular_graphics
;
O. V. Dolomanov, L. J. Bourhis, R. J. Gildea, J. A. K. Howard and H. Puschmann,
OLEX2: a complete structure solution, refinement and analysis program.
J. Appl. Cryst. (2009). 42, 339-341.
;
_computing_publication_material
;
O. V. Dolomanov, L. J. Bourhis, R. J. Gildea, J. A. K. Howard and H. Puschmann,
OLEX2: a complete structure solution, refinement and analysis program.
J. Appl. Cryst. (2009). 42, 339-341.
;
_computing_structure_refinement
;
SHELXL, G.M. Sheldrick, Acta Cryst.
(2008). A64, 112-122
;
_computing_structure_solution 'J. Appl. Cryst. (2007) 40, 786-790'
_diffrn_ambient_temperature 100(2)
_diffrn_detector_area_resol_mean 16.2096
_diffrn_measured_fraction_theta_full 0.9670
_diffrn_measured_fraction_theta_max 0.9670
_diffrn_measurement_details
;
  1 omega   -1.00   48.00   1.0000   25.0000
omega____ theta____ kappa____ phi______ frames
    -      -20.4081   57.0000  -90.0000 49

  2 omega  -40.00   42.00   1.0000   25.0000
omega____ theta____ kappa____ phi______ frames
    -      -20.4081   57.0000    0.0000 82

  3 omega  -14.00   21.00   1.0000   25.0000
omega____ theta____ kappa____ phi______ frames
    -      -20.4081  -99.0000  -90.0000 35

  4 omega  -25.00   61.00   1.0000   25.0000
omega____ theta____ kappa____ phi______ frames
    -       21.5018  -99.0000 -120.0000 86
;
_diffrn_measurement_device_type 'Xcalibur, Eos'
_diffrn_measurement_method '\w scans'
_diffrn_orient_matrix_UB_11 0.0153861000
_diffrn_orient_matrix_UB_12 -0.0038454000
_diffrn_orient_matrix_UB_13 -0.0584449000
_diffrn_orient_matrix_UB_21 -0.0328131000
_diffrn_orient_matrix_UB_22 -0.0315899000
_diffrn_orient_matrix_UB_23 -0.0004008000
_diffrn_orient_matrix_UB_31 -0.1055646000
_diffrn_orient_matrix_UB_32 0.0091471000
_diffrn_orient_matrix_UB_33 -0.0259481000
_diffrn_radiation_monochromator graphite
_diffrn_radiation_type 'Mo K\a'
_diffrn_radiation_wavelength 0.7107
_diffrn_reflns_av_R_equivalents 0.0359
_diffrn_reflns_av_unetI/netI 0.0535
_diffrn_reflns_limit_h_max 8
_diffrn_reflns_limit_h_min -8
_diffrn_reflns_limit_k_max 27
_diffrn_reflns_limit_k_min -20
_diffrn_reflns_limit_l_max 14
_diffrn_reflns_limit_l_min -14
_diffrn_reflns_number 7643
_diffrn_reflns_theta_full 27.50
_diffrn_reflns_theta_max 27.50
_diffrn_reflns_theta_min 3.20
_diffrn_source 'Enhance (Mo) X-ray Source'
_exptl_absorpt_coefficient_mu 0.092
_exptl_absorpt_correction_T_max 1.00000
_exptl_absorpt_correction_T_min 0.64899
_exptl_absorpt_correction_type multi-scan
_exptl_absorpt_process_details
;
CrysAlisPro, Agilent Technologies,
Version 1.171.36.32 (release 02-08-2013 CrysAlis171 .NET)
(compiled Aug  2 2013,16:46:58)
Empirical absorption correction using spherical harmonics,
 implemented in SCALE3 ABSPACK scaling algorithm.
;
_exptl_crystal_colour colorless
_exptl_crystal_density_diffrn 1.297
_exptl_crystal_density_method 'not measured'
_exptl_crystal_description prism
_exptl_crystal_F_000 656
_exptl_crystal_size_max 0.31
_exptl_crystal_size_mid 0.29
_exptl_crystal_size_min 0.05
_refine_diff_density_max 0.750
_refine_diff_density_min -0.355
_refine_diff_density_rms 0.075
_refine_ls_extinction_method none
_refine_ls_goodness_of_fit_ref 1.102
_refine_ls_hydrogen_treatment mixed
_refine_ls_matrix_type full
_refine_ls_number_parameters 204
_refine_ls_number_reflns 3480
_refine_ls_number_restraints 0
_refine_ls_restrained_S_all 1.102
_refine_ls_R_factor_all 0.0915
_refine_ls_R_factor_gt 0.0767
_refine_ls_shift/su_max 0.006
_refine_ls_shift/su_mean 0.001
_refine_ls_structure_factor_coef Fsqd
_refine_ls_weighting_details 'calc w=1/[\s^2^(Fo^2^)+(0.0780P)^2^+2.2421P] where P=(Fo^2^+2Fc^2^)/3'
_refine_ls_weighting_scheme calc
_refine_ls_wR_factor_gt 0.1865
_refine_ls_wR_factor_ref 0.1980
_reflns_number_gt 2843
_reflns_number_total 3480
_reflns_threshold_expression >2sigma(I)
_cod_data_source_file c6ra10249b2.cif
_cod_data_source_block dvd35
_cod_database_code 7225229
_chemical_oxdiff_formula 'O3 C20 H18'
_reflns_odcompleteness_completeness 96.70
_reflns_odcompleteness_iscentric 1
_reflns_odcompleteness_theta 27.50

loop_
_space_group_symop_id
_space_group_symop_operation_xyz
1 'x, y, z'
2 '-x, y+1/2, -z+1/2'
3 '-x, -y, -z'
4 'x, -y-1/2, z-1/2'

loop_
_atom_site_label
_atom_site_type_symbol
_atom_site_fract_x
_atom_site_fract_y
_atom_site_fract_z
_atom_site_U_iso_or_equiv
_atom_site_adp_type
_atom_site_occupancy
_atom_site_symmetry_multiplicity
_atom_site_calc_flag
_atom_site_refinement_flags
O4 O 0.4456(3) 0.20134(9) 0.35200(17) 0.0222(4) Uani 1 1 d .
H4 H 0.3382 0.1868 0.3072 0.033 Uiso 1 1 calc R
O1 O 1.1109(3) 0.35289(8) 0.72248(17) 0.0211(4) Uani 1 1 d .
O2 O 0.5585(3) 0.41866(9) 0.06272(17) 0.0246(5) Uani 1 1 d .
O3 O 0.2176(3) 0.24517(10) 0.44219(18) 0.0271(5) Uani 1 1 d .
N1 N 0.7618(3) 0.35554(10) 0.62783(19) 0.0167(5) Uani 1 1 d .
C14 C 0.5526(4) 0.39792(12) 0.1743(2) 0.0193(5) Uani 1 1 d .
C12 C 0.7606(4) 0.36566(12) 0.3705(2) 0.0195(5) Uani 1 1 d .
H12 H 0.8917 0.3584 0.4233 0.023 Uiso 1 1 calc R
C15 C 0.3694(4) 0.38744(12) 0.2110(2) 0.0206(6) Uani 1 1 d .
H15 H 0.2383 0.3945 0.1582 0.025 Uiso 1 1 calc R
C5 C 0.9497(4) 0.32542(12) 0.6627(2) 0.0174(5) Uani 1 1 d .
C7 C 0.7407(4) 0.42193(12) 0.6713(2) 0.0195(5) Uani 1 1 d .
C11 C 0.5785(4) 0.35473(11) 0.4088(2) 0.0169(5) Uani 1 1 d .
C13 C 0.7488(4) 0.38727(13) 0.2549(2) 0.0211(6) Uani 1 1 d .
H13 H 0.8714 0.3947 0.2312 0.025 Uiso 1 1 calc R
C6 C 0.3962(4) 0.23389(12) 0.4387(2) 0.0188(5) Uani 1 1 d .
C1 C 0.5846(4) 0.32883(12) 0.5337(2) 0.0171(5) Uani 1 1 d .
H1 H 0.4545 0.3423 0.5526 0.021 Uiso 1 1 calc R
C2 C 0.5864(4) 0.25653(12) 0.5364(2) 0.0172(5) Uani 1 1 d .
H2 H 0.5647 0.2437 0.6141 0.021 Uiso 1 1 calc R
C3 C 0.7986(4) 0.23113(12) 0.5303(2) 0.0185(5) Uani 1 1 d .
H3A H 0.8293 0.2441 0.4559 0.022 Uiso 1 1 calc R
H3B H 0.7977 0.1858 0.5329 0.022 Uiso 1 1 calc R
C16 C 0.3846(4) 0.36624(12) 0.3277(2) 0.0196(5) Uani 1 1 d .
H16 H 0.2621 0.3596 0.3519 0.023 Uiso 1 1 calc R
C10 C 0.5106(4) 0.44397(12) 0.6310(3) 0.0220(6) Uani 1 1 d .
H10A H 0.4637 0.4432 0.5447 0.033 Uiso 1 1 calc R
H10B H 0.5005 0.4858 0.6591 0.033 Uiso 1 1 calc R
H10C H 0.4241 0.4167 0.6640 0.033 Uiso 1 1 calc R
C4 C 0.9644(4) 0.25673(12) 0.6378(2) 0.0188(5) Uani 1 1 d .
H4A H 0.9554 0.2337 0.7089 0.023 Uiso 1 1 calc R
H4B H 1.1020 0.2485 0.6251 0.023 Uiso 1 1 calc R
C9 C 0.8786(4) 0.46697(13) 0.6213(3) 0.0233(6) Uani 1 1 d .
H9A H 1.0229 0.4540 0.6477 0.035 Uiso 1 1 calc R
H9B H 0.8646 0.5085 0.6499 0.035 Uiso 1 1 calc R
H9C H 0.8346 0.4666 0.5349 0.035 Uiso 1 1 calc R
C17 C 0.3597(5) 0.42992(14) -0.0215(2) 0.0253(6) Uani 1 1 d .
H17A H 0.3818 0.4418 -0.0977 0.038 Uiso 1 1 calc R
H17B H 0.2876 0.4629 0.0080 0.038 Uiso 1 1 calc R
H17C H 0.2762 0.3925 -0.0312 0.038 Uiso 1 1 calc R
C8 C 0.8023(5) 0.42190(14) 0.8101(2) 0.0255(6) Uani 1 1 d .
H8A H 0.7158 0.3926 0.8385 0.038 Uiso 1 1 calc R
H8B H 0.7820 0.4630 0.8388 0.038 Uiso 1 1 calc R
H8C H 0.9474 0.4101 0.8394 0.038 Uiso 1 1 calc R

loop_
_atom_site_aniso_label
_atom_site_aniso_U_11
_atom_site_aniso_U_22
_atom_site_aniso_U_33
_atom_site_aniso_U_23
_atom_site_aniso_U_13
_atom_site_aniso_U_12
O4 0.0161(10) 0.0290(10) 0.0189(10) -0.0054(7) -0.0002(8) -0.0019(7)
O1 0.0166(10) 0.0261(9) 0.0172(9) 0.0010(7) -0.0016(7) -0.0010(7)
O2 0.0222(11) 0.0385(11) 0.0118(9) 0.0041(8) 0.0020(8) 0.0015(8)
O3 0.0129(10) 0.0477(12) 0.0203(10) -0.0079(8) 0.0039(8) -0.0055(8)
N1 0.0121(11) 0.0237(11) 0.0126(10) -0.0011(8) 0.0003(8) -0.0015(8)
C14 0.0225(14) 0.0243(12) 0.0099(12) -0.0001(9) 0.0019(10) -0.0001(10)
C12 0.0125(13) 0.0299(13) 0.0136(12) -0.0003(9) -0.0013(10) 0.0001(10)
C15 0.0163(13) 0.0260(13) 0.0171(13) -0.0001(10) -0.0001(10) 0.0017(10)
C5 0.0138(13) 0.0275(13) 0.0093(11) 0.0025(9) -0.0001(9) -0.0002(10)
C7 0.0178(13) 0.0229(12) 0.0164(12) -0.0005(9) 0.0015(10) 0.0000(10)
C11 0.0138(13) 0.0225(12) 0.0126(12) -0.0018(9) 0.0002(10) -0.0006(9)
C13 0.0148(13) 0.0317(14) 0.0166(13) -0.0005(10) 0.0040(10) -0.0019(10)
C6 0.0190(14) 0.0245(12) 0.0127(12) 0.0006(9) 0.0037(10) -0.0050(10)
C1 0.0116(12) 0.0270(13) 0.0117(12) -0.0006(9) 0.0012(9) -0.0009(9)
C2 0.0131(13) 0.0271(13) 0.0100(11) -0.0010(9) 0.0003(9) -0.0014(10)
C3 0.0162(13) 0.0240(12) 0.0141(12) -0.0012(9) 0.0018(10) -0.0003(10)
C16 0.0120(13) 0.0281(13) 0.0179(13) -0.0006(10) 0.0027(10) -0.0002(10)
C10 0.0164(13) 0.0253(13) 0.0231(14) -0.0020(10) 0.0028(11) 0.0004(10)
C4 0.0124(13) 0.0268(13) 0.0155(12) 0.0007(9) 0.0005(10) 0.0009(9)
C9 0.0183(14) 0.0250(13) 0.0259(15) 0.0012(10) 0.0045(11) -0.0012(10)
C17 0.0250(15) 0.0346(15) 0.0129(12) 0.0007(10) -0.0011(11) 0.0052(11)
C8 0.0250(15) 0.0321(14) 0.0164(13) -0.0034(10) 0.0000(11) 0.0028(11)

loop_
_atom_type_symbol
_atom_type_description
_atom_type_scat_dispersion_real
_atom_type_scat_dispersion_imag
_atom_type_scat_source
C C 0.0033 0.0016 'International Tables Vol C Tables 4.2.6.8 and 6.1.1.4'
H H 0.0000 0.0000 'International Tables Vol C Tables 4.2.6.8 and 6.1.1.4'
O O 0.0106 0.0060 'International Tables Vol C Tables 4.2.6.8 and 6.1.1.4'
N N 0.0061 0.0033 'International Tables Vol C Tables 4.2.6.8 and 6.1.1.4'

loop_
_geom_angle_atom_site_label_1
_geom_angle_atom_site_label_2
_geom_angle_atom_site_label_3
_geom_angle
C14 O2 C17 116.5(2)
C5 N1 C7 119.9(2)
C5 N1 C1 121.0(2)
C1 N1 C7 118.5(2)
O2 C14 C15 125.0(2)
O2 C14 C13 115.4(2)
C15 C14 C13 119.6(2)
C13 C12 C11 121.1(2)
C16 C15 C14 119.5(2)
O1 C5 N1 121.1(2)
O1 C5 C4 118.4(2)
N1 C5 C4 120.4(2)
N1 C7 C10 110.7(2)
N1 C7 C9 110.4(2)
N1 C7 C8 108.5(2)
C10 C7 C8 106.6(2)
C9 C7 C10 109.1(2)
C9 C7 C8 111.5(2)
C12 C11 C1 122.7(2)
C16 C11 C12 118.1(2)
C16 C11 C1 119.2(2)
C12 C13 C14 120.1(2)
O4 C6 C2 114.0(2)
O3 C6 O4 124.0(2)
O3 C6 C2 122.0(2)
N1 C1 C11 111.7(2)
N1 C1 C2 111.7(2)
C11 C1 C2 112.3(2)
C6 C2 C1 107.6(2)
C3 C2 C6 116.1(2)
C3 C2 C1 111.1(2)
C2 C3 C4 108.0(2)
C11 C16 C15 121.7(2)
C5 C4 C3 115.9(2)

loop_
_geom_bond_atom_site_label_1
_geom_bond_atom_site_label_2
_geom_bond_distance
O4 C6 1.324(3)
O1 C5 1.251(3)
O2 C14 1.368(3)
O2 C17 1.432(3)
O3 C6 1.211(3)
N1 C5 1.359(3)
N1 C7 1.524(3)
N1 C1 1.484(3)
C14 C15 1.395(4)
C14 C13 1.399(4)
C12 C11 1.400(4)
C12 C13 1.390(4)
C15 C16 1.395(4)
C5 C4 1.505(4)
C7 C10 1.538(4)
C7 C9 1.535(4)
C7 C8 1.541(4)
C11 C1 1.531(3)
C11 C16 1.393(4)
C6 C2 1.528(3)
C1 C2 1.547(3)
C2 C3 1.517(4)
C3 C4 1.522(3)
